data_1529694
loop_
_publ_author_name
'Bronger, W.'
'Miessen, H.J.'

_publ_section_title
;
 Synthesis and crystal structures of Ba2 Re6 S11 and Sr2 Re6 S11,
 compounds containing (Re6 S8) clusters
;
_journal_name_full 'Journal of the Less-Common Metals'
_journal_page_first 29
_journal_page_last 38
_journal_volume 83
_journal_year 1982
_chemical_formula_sum 'Ba2 Re6 S11'
_space_group_IT_number 15
_symmetry_space_group_name_Hall '-C 2yc'
_symmetry_space_group_name_H-M 'C 1 2/c 1'
_cell_angle_alpha 90
_cell_angle_beta 116.32
_cell_angle_gamma 90
_cell_formula_units_Z 4
_cell_length_a 15.86
_cell_length_b 9.158
_cell_length_c 11.916
_cell_volume 1551.326
_citation_journal_id_ASTM JCOMAH
_cod_data_source_file Bronger_JCOMAH_1982_728.cif
_cod_data_source_block Ba2Re6S11
_cod_database_code 1529694

loop_
_symmetry_equiv_pos_as_xyz
x,y,z
-x,y,-z+1/2
-x,-y,-z
x,-y,z-1/2
x+1/2,y+1/2,z
-x+1/2,y+1/2,-z+1/2
-x+1/2,-y+1/2,-z
x+1/2,-y+1/2,z-1/2

loop_
_atom_site_label
_atom_site_type_symbol
_atom_site_fract_x
_atom_site_fract_y
_atom_site_fract_z
_atom_site_occupancy
_atom_site_U_iso_or_equiv
Re1 Re+3 0.295 0.0865 0.1013 1 0.0
S5 S-2 0.8673 0.3833 0.2496 1 0.0
S2 S-2 0.1394 0.0676 0.0902 1 0.0
S6 S-2 0.5 0.485 0.25 1 0.0
Ba1 Ba+2 0.0621 0.2499 0.4362 1 0.0
S1 S-2 0.3409 0.2504 0.2722 1 0.0
S3 S-2 0.5582 0.1297 0.4092 1 0.0
Re3 Re+3 0.3599 0.3485 0.1013 1 0.0
S4 S-2 0.2407 0.0525 0.4094 1 0.0
Re2 Re+3 0.8036 0.3149 0.3988 1 0.0
